data_4128827
loop_
_publ_author_name
'Su, Yuanting'
'Huan Do, Dinh Cao'
'Li, Yongxin'
'Kinjo, Rei'

_publ_section_title
;
 Metal-Free Selective Borylation of Arenes by a Diazadiborinine via
 C-H/C-F Bond Activation and Dearomatization.
;
_journal_issue 35
_journal_name_full 'Journal of the American Chemical Society'
_journal_page_first 13729
_journal_page_last 13733
_journal_paper_doi 10.1021/jacs.9b06022
_journal_volume 141
_journal_year 2019
_chemical_formula_sum 'C66 H59 B2 Cl F6 N4 O'
_chemical_formula_weight 1095.24
_space_group_crystal_system monoclinic
_space_group_IT_number 14
_space_group_name_Hall '-P 2yn'
_space_group_name_H-M_alt 'P 1 21/n 1'
_atom_sites_solution_hydrogens mixed
_atom_sites_solution_primary dual
_cell_angle_alpha 90
_cell_angle_beta 98.5582(12)
_cell_angle_gamma 90
_cell_formula_units_Z 4
_cell_length_a 19.6907(6)
_cell_length_b 14.3623(3)
_cell_length_c 19.9646(6)
_cell_measurement_reflns_used 5706
_cell_measurement_temperature 100.(2)
_cell_measurement_theta_max 26.8233
_cell_measurement_theta_min 2.5037
_cell_volume 5583.2(3)
_computing_cell_refinement 'SAINT V8.38A (Bruker AXS Inc., 2017)'
_computing_data_collection 'APEX3 (Bruker AXS Inc., 2018)'
_computing_data_reduction 'SAINT V8.38A (Bruker AXS Inc., 2017)'
_computing_molecular_graphics 'XP (Bruker AXS Inc., 2018)'
_computing_publication_material 'APEX3 (Bruker AXS Inc., 2018)'
_computing_structure_refinement 'SHELXL-2017/1 (Sheldrick, 2017)'
_computing_structure_solution 'XT, VERSION 2014/5'
_diffrn_ambient_temperature 100.(2)
_diffrn_detector_area_resol_mean 7.4074
_diffrn_measured_fraction_theta_full 0.998
_diffrn_measured_fraction_theta_max 0.998
_diffrn_measurement_device_type 'Photon II CPADs detector'
_diffrn_measurement_method 'phi and omega scans'
_diffrn_radiation_monochromator 'Multilayer Mirror'
_diffrn_radiation_type MoK\a
_diffrn_radiation_wavelength 0.71073
_diffrn_reflns_av_R_equivalents 0.1276
_diffrn_reflns_av_unetI/netI 0.0999
_diffrn_reflns_limit_h_max 25
_diffrn_reflns_limit_h_min -25
_diffrn_reflns_limit_k_max 13
_diffrn_reflns_limit_k_min -18
_diffrn_reflns_limit_l_max 26
_diffrn_reflns_limit_l_min -26
_diffrn_reflns_number 72695
_diffrn_reflns_theta_full 27.88
_diffrn_reflns_theta_max 27.88
_diffrn_reflns_theta_min 2.50
_diffrn_source 'Incoatec microfocus source'
_diffrn_source_type 'Bruker D8 Quest'
_exptl_absorpt_coefficient_mu 0.137
_exptl_absorpt_correction_T_max 0.99
_exptl_absorpt_correction_T_min 0.89
_exptl_absorpt_correction_type multi-scan
_exptl_absorpt_process_details
;
SADABS-2016/2 - Bruker AXS area detector scaling and absorption correction
;
_exptl_crystal_colour colourless
_exptl_crystal_density_diffrn 1.303
_exptl_crystal_density_method 'not measured'
_exptl_crystal_description plate
_exptl_crystal_F_000 2288
_exptl_crystal_size_max 0.240
_exptl_crystal_size_mid 0.200
_exptl_crystal_size_min 0.040
_refine_diff_density_max 0.533
_refine_diff_density_min -0.454
_refine_ls_extinction_coef 0.0029(3)
_refine_ls_extinction_method 'SHELXL-2017/1 (Sheldrick 2017)'
_refine_ls_goodness_of_fit_ref 1.066
_refine_ls_hydrogen_treatment mixed
_refine_ls_matrix_type full
_refine_ls_number_parameters 778
_refine_ls_number_reflns 13283
_refine_ls_number_restraints 224
_refine_ls_restrained_S_all 1.064
_refine_ls_R_factor_all 0.1436
_refine_ls_R_factor_gt 0.0759
_refine_ls_shift/su_max 0.008
_refine_ls_shift/su_mean 0.000
_refine_ls_structure_factor_coef Fsqd
_refine_ls_weighting_details 'w=1/[\s^2^(Fo^2^)+(0.0348P)^2^+7.9032P] where P=(Fo^2^+2Fc^2^)/3'
_refine_ls_weighting_scheme calc
_refine_ls_wR_factor_gt 0.1394
_refine_ls_wR_factor_ref 0.1689
_reflns_number_gt 7864
_reflns_number_total 13283
_reflns_threshold_expression 'I > 2\s(I)'
_cod_data_source_file ja9b06022_si_007.cif
_cod_data_source_block rei1241m
_cod_depositor_comments
;
The following automatic conversions were performed:

data item '_exptl_absorpt_correction_type' value 'Multi-Scan' was
changed to 'multi-scan' in accordance with the
/home/data/users/saulius/crontab/automatic-downloads/current/ACS/lib/dictionaries/cif_core.dic
dictionary named 'cif_core.dic' version 2.4.2 last updated on
2011-04-26.

Automatic conversion script
Id: cif_fix_values 6909 2019-04-08 15:41:33Z antanas 
;
_cod_database_code 4128827

loop_
_space_group_symop_operation_xyz
'x, y, z'
'-x+1/2, y+1/2, -z+1/2'
'-x, -y, -z'
'x-1/2, -y-1/2, z-1/2'

loop_
_atom_site_type_symbol
_atom_site_label
_atom_site_fract_x
_atom_site_fract_y
_atom_site_fract_z
_atom_site_U_iso_or_equiv
_atom_site_adp_type
_atom_site_calc_flag
_atom_site_refinement_flags_adp
_atom_site_refinement_flags_occupancy
_atom_site_refinement_flags_posn
_atom_site_occupancy
_atom_site_disorder_assembly
_atom_site_disorder_group
B B1 0.22672(18) 0.3984(2) 0.56297(18) 0.0204(7) Uani d . . . 1.0 . .
B B2 0.35017(19) 0.2646(2) 0.63296(19) 0.0232(8) Uani d . . . 1.0 . .
H H1B 0.3981(17) 0.237(2) 0.6179(16) 0.035(9) Uiso d . . . 1.0 . .
C C1 0.34801(15) 0.37538(19) 0.63676(15) 0.0199(6) Uani d . . . 1.0 . .
C C2 0.37448(15) 0.52308(18) 0.66602(15) 0.0188(6) Uani d . . . 1.0 . .
C C3 0.31274(15) 0.52297(19) 0.62547(15) 0.0184(6) Uani d . . . 1.0 . .
C C4 0.27548(15) 0.60780(19) 0.59709(15) 0.0209(6) Uani d . . . 1.0 . .
C C5 0.29953(18) 0.6517(2) 0.54331(16) 0.0300(8) Uani d . . . 1.0 . .
H H5 0.336183 0.624858 0.523915 0.036 Uiso calc U . R 1.0 . .
C C6 0.2701(2) 0.7349(2) 0.51771(19) 0.0402(9) Uani d . . . 1.0 . .
H H6 0.285759 0.763641 0.479987 0.048 Uiso calc U . R 1.0 . .
C C7 0.21851(19) 0.7755(2) 0.54678(19) 0.0404(10) Uani d . . . 1.0 . .
H H7 0.199118 0.832867 0.529743 0.048 Uiso calc U . R 1.0 . .
C C8 0.19497(17) 0.7330(2) 0.6005(2) 0.0362(9) Uani d . . . 1.0 . .
H H8 0.15924 0.761271 0.620519 0.043 Uiso calc U . R 1.0 . .
C C9 0.22292(16) 0.6489(2) 0.62606(17) 0.0263(7) Uani d . . . 1.0 . .
H H9 0.206167 0.619747 0.663068 0.032 Uiso calc U . R 1.0 . .
C C10 0.41072(15) 0.60031(18) 0.70533(15) 0.0181(6) Uani d . . . 1.0 . .
C C11 0.37420(16) 0.65492(19) 0.74507(16) 0.0231(7) Uani d . . . 1.0 . .
H H11 0.326626 0.643714 0.744896 0.028 Uiso calc U . R 1.0 . .
C C12 0.40665(17) 0.7256(2) 0.78498(16) 0.0286(7) Uani d . . . 1.0 . .
H H12 0.381216 0.762659 0.81189 0.034 Uiso calc U . R 1.0 . .
C C13 0.47571(17) 0.7423(2) 0.78572(17) 0.0301(8) Uani d . . . 1.0 . .
H H13 0.498043 0.790251 0.813524 0.036 Uiso calc U . R 1.0 . .
C C14 0.51229(16) 0.6890(2) 0.74580(18) 0.0291(8) Uani d . . . 1.0 . .
H H14 0.559753 0.700957 0.745906 0.035 Uiso calc U . R 1.0 . .
C C15 0.48053(16) 0.61849(19) 0.70578(16) 0.0238(7) Uani d . . . 1.0 . .
H H15 0.506139 0.582287 0.678519 0.029 Uiso calc U . R 1.0 . .
C C16 0.46556(15) 0.40320(19) 0.69901(15) 0.0197(6) Uani d . . . 1.0 . .
C C17 0.51264(16) 0.39186(19) 0.65378(16) 0.0228(7) Uani d . . . 1.0 . .
C C18 0.58000(17) 0.3730(2) 0.68049(17) 0.0282(7) Uani d . . . 1.0 . .
H H18 0.612576 0.363732 0.65048 0.034 Uiso calc U . R 1.0 . .
C C19 0.60169(16) 0.3673(2) 0.74989(18) 0.0283(7) Uani d . . . 1.0 . .
C C20 0.55347(16) 0.3804(2) 0.79344(17) 0.0255(7) Uani d . . . 1.0 . .
H H20 0.567806 0.376702 0.840948 0.031 Uiso calc U . R 1.0 . .
C C21 0.48491(15) 0.39868(19) 0.76919(15) 0.0206(6) Uani d . . . 1.0 . .
C C22 0.43408(16) 0.4158(2) 0.81694(16) 0.0255(7) Uani d . . . 1.0 . .
H H22A 0.452544 0.391833 0.861938 0.038 Uiso calc U . R 1.0 . .
H H22B 0.390896 0.383874 0.800188 0.038 Uiso calc U . R 1.0 . .
H H22C 0.425644 0.482802 0.819853 0.038 Uiso calc U . R 1.0 . .
C C23 0.67602(18) 0.3478(3) 0.7779(2) 0.0463(10) Uani d . . . 1.0 . .
H H23A 0.697746 0.314226 0.743966 0.069 Uiso calc U . R 1.0 . .
H H23B 0.678303 0.309791 0.818931 0.069 Uiso calc U . R 1.0 . .
H H23C 0.700153 0.406767 0.788906 0.069 Uiso calc U . R 1.0 . .
C C24 0.49181(18) 0.4025(2) 0.57819(17) 0.0336(8) Uani d . . . 1.0 . .
H H24A 0.46235 0.350239 0.560855 0.05 Uiso calc U . R 1.0 . .
H H24B 0.532948 0.403203 0.555961 0.05 Uiso calc U . R 1.0 . .
H H24C 0.466612 0.461055 0.568753 0.05 Uiso calc U . R 1.0 . .
C C25 0.28467(15) 0.23270(19) 0.58212(15) 0.0199(6) Uani d . . . 1.0 . .
C C26 0.20669(15) 0.14262(19) 0.51870(15) 0.0200(6) Uani d . . . 1.0 . .
C C27 0.18119(15) 0.23048(19) 0.51834(15) 0.0191(6) Uani d . . . 1.0 . .
C C28 0.11432(16) 0.26076(18) 0.48077(15) 0.0213(7) Uani d . . . 1.0 . .
C C29 0.10993(17) 0.29780(19) 0.41610(16) 0.0266(7) Uani d . . . 1.0 . .
H H29 0.150599 0.307205 0.39667 0.032 Uiso calc U . R 1.0 . .
C C30 0.04691(18) 0.3212(2) 0.37963(17) 0.0322(8) Uani d . . . 1.0 . .
H H30 0.04448 0.346866 0.335489 0.039 Uiso calc U . R 1.0 . .
C C31 -0.01260(18) 0.3071(2) 0.40742(19) 0.0366(9) Uani d . . . 1.0 . .
H H31 -0.055902 0.322931 0.382335 0.044 Uiso calc U . R 1.0 . .
C C32 -0.00892(17) 0.2701(2) 0.47169(19) 0.0334(8) Uani d . . . 1.0 . .
H H32 -0.049788 0.260313 0.490722 0.04 Uiso calc U . R 1.0 . .
C C33 0.05417(16) 0.2470(2) 0.50854(18) 0.0281(7) Uani d . . . 1.0 . .
H H33 0.056431 0.221866 0.552815 0.034 Uiso calc U . R 1.0 . .
C C34 0.17628(17) 0.05880(19) 0.48345(16) 0.0261(7) Uani d . . . 1.0 . .
C C35 0.11284(18) 0.0262(2) 0.4965(2) 0.0370(9) Uani d . . . 1.0 . .
H H35 0.091255 0.0551 0.530597 0.044 Uiso calc U . R 1.0 . .
C C36 0.0810(2) -0.0482(2) 0.4601(2) 0.0506(12) Uani d . . . 1.0 . .
H H36 0.037504 -0.069358 0.46913 0.061 Uiso calc U . R 1.0 . .
C C37 0.1116(2) -0.0911(2) 0.4115(2) 0.0539(13) Uani d . . . 1.0 . .
H H37 0.089381 -0.141734 0.386574 0.065 Uiso calc U . R 1.0 . .
C C38 0.1750(2) -0.0609(2) 0.3985(2) 0.0513(12) Uani d . . . 1.0 . .
H H38 0.196503 -0.091091 0.364863 0.062 Uiso calc U . R 1.0 . .
C C39 0.2073(2) 0.0136(2) 0.43446(17) 0.0347(8) Uani d . . . 1.0 . .
H H39 0.250964 0.033827 0.425483 0.042 Uiso calc U . R 1.0 . .
C C40 0.31650(15) 0.06586(18) 0.56914(15) 0.0197(6) Uani d . . . 1.0 . .
C C41 0.30217(15) -0.00411(19) 0.61352(15) 0.0188(6) Uani d . . . 1.0 . .
C C42 0.34375(16) -0.0823(2) 0.61963(16) 0.0244(7) Uani d . . . 1.0 . .
H H42 0.334656 -0.130643 0.649515 0.029 Uiso calc U . R 1.0 . .
C C43 0.39805(16) -0.0922(2) 0.58367(17) 0.0280(7) Uani d . . . 1.0 . .
C C44 0.41009(17) -0.0216(2) 0.53962(18) 0.0325(8) Uani d . . . 1.0 . .
H H44 0.44711 -0.028128 0.514412 0.039 Uiso calc U . R 1.0 . .
C C45 0.37008(17) 0.0583(2) 0.53093(16) 0.0258(7) Uani d . . . 1.0 . .
C C46 0.3841(2) 0.1329(2) 0.48123(19) 0.0384(9) Uani d . . . 1.0 . .
H H46A 0.340488 0.157483 0.45796 0.058 Uiso calc U . R 1.0 . .
H H46B 0.410352 0.106045 0.447884 0.058 Uiso calc U . R 1.0 . .
H H46C 0.410634 0.183351 0.505654 0.058 Uiso calc U . R 1.0 . .
C C47 0.44259(19) -0.1785(2) 0.5912(2) 0.0464(10) Uani d . . . 1.0 . .
H H47A 0.485995 -0.164571 0.620279 0.07 Uiso calc U . R 1.0 . .
H H47B 0.451983 -0.198298 0.546466 0.07 Uiso calc U . R 1.0 . .
H H47C 0.418652 -0.228426 0.611566 0.07 Uiso calc U . R 1.0 . .
C C48 0.24372(16) 0.0045(2) 0.65388(17) 0.0279(7) Uani d . . . 1.0 . .
H H48A 0.239535 -0.053332 0.678985 0.042 Uiso calc U . R 1.0 . .
H H48B 0.200916 0.016002 0.623127 0.042 Uiso calc U . R 1.0 . .
H H48C 0.252638 0.056459 0.685798 0.042 Uiso calc U . R 1.0 . .
C C49 0.16261(15) 0.42853(18) 0.59912(15) 0.0187(6) Uani d . . . 1.0 . .
C C50 0.09656(15) 0.44429(19) 0.56374(16) 0.0216(7) Uani d . . . 1.0 . .
H H50 0.089299 0.439197 0.515759 0.026 Uiso calc U . R 1.0 . .
C C51 0.04130(16) 0.4671(2) 0.59675(17) 0.0265(7) Uani d . . . 1.0 . .
H H51 -0.003051 0.475451 0.571327 0.032 Uiso calc U . R 1.0 . .
C C52 0.05064(17) 0.4778(2) 0.66612(17) 0.0270(7) Uani d . . . 1.0 . .
H H52 0.013076 0.494246 0.688565 0.032 Uiso calc U . R 1.0 . .
C C53 0.11520(17) 0.4643(2) 0.70273(16) 0.0262(7) Uani d . . . 1.0 . .
H H53 0.122355 0.472546 0.750476 0.031 Uiso calc U . R 1.0 . .
C C54 0.16994(16) 0.4385(2) 0.66946(16) 0.0229(7) Uani d . . . 1.0 . .
H H54 0.213598 0.4273 0.695534 0.028 Uiso calc U . R 1.0 . .
C C55 0.23025(15) 0.43812(18) 0.48695(15) 0.0195(6) Uani d . . . 1.0 . .
C C56 0.27472(15) 0.3960(2) 0.44803(16) 0.0232(7) Uani d . . . 1.0 . .
H H56 0.301272 0.344263 0.466336 0.028 Uiso calc U . R 1.0 . .
C C57 0.28176(16) 0.4269(2) 0.38332(16) 0.0248(7) Uani d . . . 1.0 . .
C C58 0.24373(16) 0.5025(2) 0.35579(16) 0.0275(7) Uani d . . . 1.0 . .
H H58 0.247612 0.523732 0.311464 0.033 Uiso calc U . R 1.0 . .
C C59 0.19974(16) 0.5467(2) 0.39411(16) 0.0237(7) Uani d . . . 1.0 . .
C C60 0.19333(16) 0.51538(19) 0.45864(15) 0.0221(7) Uani d . . . 1.0 . .
H H60 0.163304 0.546997 0.484056 0.027 Uiso calc U . R 1.0 . .
C C61 0.16155(18) 0.6302(2) 0.36415(17) 0.0308(8) Uani d . . . 1.0 . .
C C62 0.32942(18) 0.3765(2) 0.34529(18) 0.0330(8) Uani d . . . 1.0 . .
O O1 0.0539(6) 0.3522(8) 0.1110(6) 0.087(2) Uani d U P D 0.545(12) A 1
C C63 0.0259(8) 0.3710(10) 0.1766(8) 0.075(2) Uani d U P D 0.545(12) A 1
H H63A -0.022261 0.392957 0.167082 0.09 Uiso calc U P R 0.545(12) A 1
H H63B 0.027393 0.313775 0.204433 0.09 Uiso calc U P R 0.545(12) A 1
C C64 0.0689(6) 0.4413(9) 0.2111(6) 0.083(2) Uani d U P D 0.545(12) A 1
H H64A 0.079567 0.425509 0.259824 0.1 Uiso calc U P R 0.545(12) A 1
H H64B 0.044591 0.50182 0.207014 0.1 Uiso calc U P R 0.545(12) A 1
C C65 0.1331(7) 0.4487(9) 0.1819(7) 0.094(3) Uani d U P D 0.545(12) A 1
H H65A 0.136992 0.511008 0.161572 0.112 Uiso calc U P R 0.545(12) A 1
H H65B 0.173376 0.438699 0.217212 0.112 Uiso calc U P R 0.545(12) A 1
C C66 0.1295(8) 0.3779(13) 0.1312(9) 0.090(2) Uani d U P D 0.545(12) A 1
H H66A 0.156255 0.322639 0.149179 0.108 Uiso calc U P R 0.545(12) A 1
H H66B 0.148809 0.401221 0.091258 0.108 Uiso calc U P R 0.545(12) A 1
O O1A 0.1274(7) 0.3587(11) 0.1223(7) 0.097(2) Uani d U P D 0.455(12) A 2
C C63A 0.0504(10) 0.3748(18) 0.1117(10) 0.089(3) Uani d U P D 0.455(12) A 2
H H63C 0.038271 0.429007 0.081681 0.107 Uiso calc U P R 0.455(12) A 2
H H63D 0.025935 0.319345 0.09082 0.107 Uiso calc U P R 0.455(12) A 2
C C64A 0.0319(9) 0.3917(15) 0.1770(10) 0.086(3) Uani d U P D 0.455(12) A 2
H H64C 0.003028 0.339948 0.189467 0.104 Uiso calc U P R 0.455(12) A 2
H H64D 0.004784 0.449922 0.175998 0.104 Uiso calc U P R 0.455(12) A 2
C C65A 0.0942(7) 0.4000(10) 0.2278(5) 0.074(2) Uani d U P D 0.455(12) A 2
H H65C 0.090723 0.453823 0.258101 0.088 Uiso calc U P R 0.455(12) A 2
H H65D 0.101561 0.342755 0.255632 0.088 Uiso calc U P R 0.455(12) A 2
C C66A 0.1492(8) 0.4132(11) 0.1882(7) 0.086(3) Uani d U P D 0.455(12) A 2
H H66C 0.193027 0.388717 0.212622 0.104 Uiso calc U P R 0.455(12) A 2
H H66D 0.155099 0.480094 0.178561 0.104 Uiso calc U P R 0.455(12) A 2
Cl Cl1 0.34156(5) 0.21668(6) 0.72010(4) 0.0403(2) Uani d . . . 1.0 . .
F F1 0.11773(11) 0.66436(14) 0.40246(11) 0.0481(6) Uani d . . . 1.0 . .
F F2 0.20316(12) 0.70055(13) 0.35393(12) 0.0506(6) Uani d . . . 1.0 . .
F F3 0.12511(14) 0.61276(15) 0.30338(12) 0.0627(7) Uani d . . . 1.0 . .
F F4 0.33638(12) 0.41557(15) 0.28641(11) 0.0532(6) Uani d . . . 1.0 . .
F F5 0.31062(13) 0.28825(15) 0.33240(13) 0.0609(7) Uani d . . . 1.0 . .
F F6 0.39259(11) 0.37091(18) 0.38001(12) 0.0574(7) Uani d . . . 1.0 . .
N N1 0.29617(12) 0.42996(15) 0.60821(12) 0.0184(5) Uani d . . . 1.0 . .
N N2 0.39651(12) 0.43064(15) 0.67145(12) 0.0187(5) Uani d . . . 1.0 . .
N N3 0.23040(12) 0.28627(15) 0.55756(12) 0.0180(5) Uani d . . . 1.0 . .
N N4 0.27133(13) 0.14494(15) 0.55809(12) 0.0195(5) Uani d . . . 1.0 . .

loop_
_atom_site_aniso_label
_atom_site_aniso_U_11
_atom_site_aniso_U_22
_atom_site_aniso_U_33
_atom_site_aniso_U_12
_atom_site_aniso_U_13
_atom_site_aniso_U_23
B1 0.0205(18) 0.0144(15) 0.0250(19) 0.0002(13) -0.0008(15) -0.0029(13)
B2 0.0222(19) 0.0159(16) 0.030(2) -0.0016(14) -0.0013(16) -0.0024(14)
C1 0.0193(16) 0.0186(14) 0.0215(16) -0.0016(12) 0.0021(13) -0.0008(12)
C2 0.0199(16) 0.0156(13) 0.0212(16) -0.0024(12) 0.0038(13) 0.0007(11)
C3 0.0188(16) 0.0155(13) 0.0208(15) -0.0036(11) 0.0029(12) -0.0008(11)
C4 0.0235(17) 0.0136(13) 0.0235(16) -0.0040(12) -0.0034(13) -0.0009(12)
C5 0.042(2) 0.0187(15) 0.0277(18) -0.0041(14) -0.0016(15) 0.0011(13)
C6 0.058(3) 0.0242(17) 0.034(2) -0.0092(17) -0.0077(19) 0.0053(15)
C7 0.044(2) 0.0159(15) 0.051(2) -0.0021(15) -0.0237(19) 0.0017(16)
C8 0.0254(19) 0.0228(16) 0.056(2) 0.0023(14) -0.0096(17) -0.0082(16)
C9 0.0206(17) 0.0200(15) 0.0368(19) 0.0008(12) -0.0006(14) -0.0020(13)
C10 0.0189(15) 0.0118(12) 0.0220(16) -0.0013(11) -0.0018(12) 0.0011(11)
C11 0.0219(17) 0.0190(14) 0.0282(18) -0.0002(12) 0.0029(14) 0.0014(12)
C12 0.0324(19) 0.0204(15) 0.0317(19) 0.0037(14) 0.0003(15) -0.0046(13)
C13 0.0281(19) 0.0193(15) 0.039(2) -0.0023(13) -0.0075(15) -0.0070(14)
C14 0.0174(17) 0.0210(15) 0.046(2) -0.0032(13) -0.0041(15) -0.0021(14)
C15 0.0201(16) 0.0177(14) 0.0323(18) 0.0005(12) 0.0001(14) -0.0032(13)
C16 0.0161(15) 0.0144(13) 0.0274(17) -0.0009(11) -0.0004(13) -0.0020(12)
C17 0.0229(17) 0.0175(14) 0.0278(17) 0.0007(12) 0.0033(14) -0.0008(12)
C18 0.0239(18) 0.0241(15) 0.038(2) 0.0010(13) 0.0097(15) 0.0024(14)
C19 0.0205(17) 0.0243(16) 0.039(2) 0.0013(13) 0.0001(15) 0.0074(14)
C20 0.0242(17) 0.0222(15) 0.0284(18) 0.0012(13) -0.0015(14) 0.0060(13)
C21 0.0201(16) 0.0141(13) 0.0263(17) -0.0007(12) -0.0005(13) 0.0000(12)
C22 0.0239(17) 0.0253(16) 0.0270(18) -0.0001(13) 0.0025(14) 0.0017(13)
C23 0.024(2) 0.062(3) 0.053(3) 0.0096(18) 0.0056(18) 0.020(2)
C24 0.032(2) 0.0385(19) 0.031(2) -0.0017(15) 0.0078(16) -0.0038(15)
C25 0.0211(16) 0.0161(13) 0.0223(16) 0.0001(12) 0.0025(13) 0.0014(12)
C26 0.0219(16) 0.0175(14) 0.0193(16) -0.0015(12) -0.0016(13) -0.0003(12)
C27 0.0210(16) 0.0152(13) 0.0204(15) -0.0038(12) 0.0004(12) -0.0016(12)
C28 0.0247(17) 0.0115(13) 0.0258(17) -0.0011(12) -0.0029(13) -0.0032(12)
C29 0.0347(19) 0.0156(14) 0.0275(18) 0.0016(13) -0.0019(15) -0.0041(13)
C30 0.043(2) 0.0193(15) 0.0292(19) 0.0032(15) -0.0105(16) -0.0026(13)
C31 0.030(2) 0.0194(15) 0.052(2) -0.0006(14) -0.0191(17) 0.0010(15)
C32 0.0232(18) 0.0199(15) 0.055(2) -0.0022(13) -0.0027(16) 0.0015(15)
C33 0.0274(18) 0.0182(14) 0.0365(19) -0.0037(13) -0.0025(15) 0.0007(13)
C34 0.0338(19) 0.0118(13) 0.0284(18) 0.0019(13) -0.0093(15) 0.0019(12)
C35 0.034(2) 0.0197(15) 0.052(2) -0.0026(14) -0.0102(18) -0.0007(15)
C36 0.039(2) 0.0195(17) 0.083(3) -0.0023(16) -0.026(2) 0.0012(19)
C37 0.066(3) 0.0166(16) 0.064(3) -0.0016(19) -0.038(2) -0.0097(18)
C38 0.087(3) 0.0236(18) 0.034(2) 0.009(2) -0.021(2) -0.0105(16)
C39 0.047(2) 0.0226(16) 0.0304(19) 0.0049(15) -0.0091(17) -0.0007(14)
C40 0.0223(16) 0.0134(13) 0.0229(16) -0.0006(12) 0.0014(13) -0.0025(12)
C41 0.0171(15) 0.0190(14) 0.0194(15) -0.0025(12) -0.0007(12) -0.0003(12)
C42 0.0285(18) 0.0163(14) 0.0266(17) -0.0025(13) -0.0013(14) 0.0015(12)
C43 0.0256(18) 0.0184(15) 0.040(2) 0.0013(13) 0.0035(15) -0.0027(14)
C44 0.0299(19) 0.0228(16) 0.048(2) 0.0007(14) 0.0174(17) -0.0038(15)
C45 0.0322(18) 0.0191(14) 0.0277(18) -0.0029(13) 0.0094(15) -0.0013(13)
C46 0.051(2) 0.0275(17) 0.041(2) -0.0031(16) 0.0204(19) 0.0052(16)
C47 0.037(2) 0.0237(17) 0.081(3) 0.0073(16) 0.017(2) 0.0057(18)
C48 0.0280(18) 0.0264(16) 0.0311(18) -0.0013(14) 0.0099(15) 0.0018(14)
C49 0.0216(16) 0.0128(13) 0.0211(16) -0.0004(11) 0.0013(13) 0.0012(11)
C50 0.0235(17) 0.0170(14) 0.0230(16) 0.0006(12) -0.0005(13) -0.0028(12)
C51 0.0191(17) 0.0221(15) 0.037(2) 0.0011(12) 0.0014(14) -0.0007(14)
C52 0.0282(18) 0.0212(15) 0.0329(19) 0.0029(13) 0.0090(15) -0.0016(13)
C53 0.0331(19) 0.0232(15) 0.0236(17) 0.0014(13) 0.0086(15) 0.0016(13)
C54 0.0214(16) 0.0200(14) 0.0266(17) -0.0016(12) 0.0010(13) 0.0017(12)
C55 0.0184(15) 0.0137(13) 0.0254(17) -0.0037(11) 0.0000(13) -0.0019(12)
C56 0.0205(16) 0.0207(14) 0.0274(17) -0.0009(12) -0.0002(13) 0.0019(13)
C57 0.0247(17) 0.0228(15) 0.0275(18) -0.0025(13) 0.0058(14) 0.0011(13)
C58 0.0298(19) 0.0268(16) 0.0255(17) -0.0070(14) 0.0030(14) 0.0039(13)
C59 0.0254(17) 0.0190(14) 0.0253(17) -0.0036(12) -0.0011(14) 0.0009(12)
C60 0.0246(17) 0.0178(14) 0.0237(16) -0.0012(12) 0.0029(13) -0.0010(12)
C61 0.037(2) 0.0241(16) 0.0299(19) 0.0005(15) 0.0010(16) 0.0021(14)
C62 0.033(2) 0.0318(18) 0.036(2) -0.0022(15) 0.0113(17) 0.0004(15)
O1 0.099(4) 0.081(5) 0.070(3) -0.028(3) -0.022(3) 0.010(3)
C63 0.093(4) 0.057(5) 0.065(4) -0.024(4) -0.024(4) -0.003(4)
C64 0.090(5) 0.068(5) 0.081(4) -0.021(4) -0.021(4) -0.027(4)
C65 0.105(5) 0.084(5) 0.081(4) -0.036(4) -0.022(4) -0.005(4)
C66 0.099(4) 0.083(5) 0.079(4) -0.035(4) -0.020(4) 0.010(4)
O1A 0.102(4) 0.097(5) 0.082(4) -0.038(4) -0.020(4) 0.010(4)
C63A 0.099(4) 0.083(6) 0.074(4) -0.023(4) -0.022(4) 0.004(5)
C64A 0.099(4) 0.081(6) 0.068(4) -0.026(4) -0.023(4) -0.003(4)
C65A 0.097(5) 0.063(5) 0.051(4) -0.037(4) -0.019(4) 0.007(4)
C66A 0.098(5) 0.078(6) 0.073(4) -0.029(4) -0.022(4) -0.002(4)
Cl1 0.0626(6) 0.0248(4) 0.0278(5) -0.0135(4) -0.0117(4) 0.0056(3)
F1 0.0523(14) 0.0450(12) 0.0494(14) 0.0252(11) 0.0151(11) 0.0171(10)
F2 0.0570(15) 0.0288(11) 0.0684(16) 0.0039(10) 0.0169(12) 0.0213(10)
F3 0.0857(19) 0.0460(13) 0.0441(14) 0.0198(13) -0.0307(13) -0.0015(11)
F4 0.0712(17) 0.0582(14) 0.0372(13) 0.0190(12) 0.0309(12) 0.0126(11)
F5 0.0692(17) 0.0355(12) 0.0887(19) -0.0071(11) 0.0469(15) -0.0204(12)
F6 0.0307(13) 0.0943(19) 0.0493(15) 0.0170(12) 0.0129(11) 0.0009(13)
N1 0.0197(13) 0.0144(11) 0.0199(13) -0.0009(10) -0.0009(10) -0.0006(10)
N2 0.0154(13) 0.0143(11) 0.0257(14) 0.0000(10) 0.0005(11) -0.0008(10)
N3 0.0205(13) 0.0156(11) 0.0172(13) -0.0016(10) 0.0007(10) -0.0001(10)
N4 0.0218(14) 0.0135(11) 0.0221(14) 0.0011(10) -0.0006(11) 0.0016(10)

loop_
_atom_type_symbol
_atom_type_description
_atom_type_scat_dispersion_real
_atom_type_scat_dispersion_imag
_atom_type_scat_source
C C 0.0033 0.0016 'International Tables Vol C Tables 4.2.6.8 and 6.1.1.4'
H H 0.0000 0.0000 'International Tables Vol C Tables 4.2.6.8 and 6.1.1.4'
B B 0.0013 0.0007 'International Tables Vol C Tables 4.2.6.8 and 6.1.1.4'
F F 0.0171 0.0103 'International Tables Vol C Tables 4.2.6.8 and 6.1.1.4'
N N 0.0061 0.0033 'International Tables Vol C Tables 4.2.6.8 and 6.1.1.4'
Cl Cl 0.1484 0.1585 'International Tables Vol C Tables 4.2.6.8 and 6.1.1.4'
O O 0.0106 0.0060 'International Tables Vol C Tables 4.2.6.8 and 6.1.1.4'

loop_
_geom_angle_atom_site_label_1
_geom_angle_atom_site_label_2
_geom_angle_atom_site_label_3
_geom_angle
N1 B1 C49 109.6(2)
N1 B1 N3 106.2(2)
C49 B1 N3 110.2(2)
N1 B1 C55 106.0(2)
C49 B1 C55 118.0(3)
N3 B1 C55 106.1(2)
C25 B2 C1 107.1(3)
C25 B2 Cl1 107.8(2)
C1 B2 Cl1 108.1(2)
C25 B2 H1B 111.7(17)
C1 B2 H1B 113.3(17)
Cl1 B2 H1B 108.5(17)
N1 C1 N2 108.0(2)
N1 C1 B2 125.9(3)
N2 C1 B2 126.1(3)
C3 C2 N2 106.6(2)
C3 C2 C10 129.5(3)
N2 C2 C10 123.5(3)
C2 C3 N1 107.6(2)
C2 C3 C4 125.0(3)
N1 C3 C4 126.9(3)
C5 C4 C9 119.3(3)
C5 C4 C3 117.4(3)
C9 C4 C3 123.0(3)
C4 C5 C6 120.2(3)
C4 C5 H5 119.9
C6 C5 H5 119.9
C7 C6 C5 120.2(3)
C7 C6 H6 119.9
C5 C6 H6 119.9
C6 C7 C8 119.9(3)
C6 C7 H7 120.0
C8 C7 H7 120.0
C7 C8 C9 120.7(3)
C7 C8 H8 119.7
C9 C8 H8 119.7
C4 C9 C8 119.6(3)
C4 C9 H9 120.2
C8 C9 H9 120.2
C11 C10 C15 118.9(3)
C11 C10 C2 118.4(3)
C15 C10 C2 122.7(3)
C12 C11 C10 120.5(3)
C12 C11 H11 119.7
C10 C11 H11 119.7
C13 C12 C11 120.2(3)
C13 C12 H12 119.9
C11 C12 H12 119.9
C12 C13 C14 119.7(3)
C12 C13 H13 120.2
C14 C13 H13 120.2
C15 C14 C13 120.7(3)
C15 C14 H14 119.7
C13 C14 H14 119.7
C14 C15 C10 120.1(3)
C14 C15 H15 120.0
C10 C15 H15 120.0
C17 C16 C21 122.3(3)
C17 C16 N2 117.6(3)
C21 C16 N2 119.7(3)
C18 C17 C16 117.7(3)
C18 C17 C24 120.5(3)
C16 C17 C24 121.7(3)
C17 C18 C19 122.1(3)
C17 C18 H18 118.9
C19 C18 H18 118.9
C18 C19 C20 118.5(3)
C18 C19 C23 121.1(3)
C20 C19 C23 120.4(3)
C21 C20 C19 121.7(3)
C21 C20 H20 119.2
C19 C20 H20 119.2
C20 C21 C16 117.6(3)
C20 C21 C22 121.0(3)
C16 C21 C22 121.4(3)
C21 C22 H22A 109.5
C21 C22 H22B 109.5
H22A C22 H22B 109.5
C21 C22 H22C 109.5
H22A C22 H22C 109.5
H22B C22 H22C 109.5
C19 C23 H23A 109.5
C19 C23 H23B 109.5
H23A C23 H23B 109.5
C19 C23 H23C 109.5
H23A C23 H23C 109.5
H23B C23 H23C 109.5
C17 C24 H24A 109.5
C17 C24 H24B 109.5
H24A C24 H24B 109.5
C17 C24 H24C 109.5
H24A C24 H24C 109.5
H24B C24 H24C 109.5
N3 C25 N4 107.4(2)
N3 C25 B2 126.4(2)
N4 C25 B2 126.1(3)
C27 C26 N4 106.7(2)
C27 C26 C34 129.2(3)
N4 C26 C34 124.1(3)
C26 C27 N3 107.7(2)
C26 C27 C28 125.2(3)
N3 C27 C28 127.1(2)
C29 C28 C33 119.0(3)
C29 C28 C27 120.8(3)
C33 C28 C27 120.1(3)
C30 C29 C28 120.6(3)
C30 C29 H29 119.7
C28 C29 H29 119.7
C29 C30 C31 120.0(3)
C29 C30 H30 120.0
C31 C30 H30 120.0
C32 C31 C30 119.9(3)
C32 C31 H31 120.1
C30 C31 H31 120.1
C31 C32 C33 120.3(3)
C31 C32 H32 119.9
C33 C32 H32 119.9
C32 C33 C28 120.2(3)
C32 C33 H33 119.9
C28 C33 H33 119.9
C39 C34 C35 118.3(3)
C39 C34 C26 121.9(3)
C35 C34 C26 119.7(3)
C36 C35 C34 120.6(4)
C36 C35 H35 119.7
C34 C35 H35 119.7
C37 C36 C35 120.4(4)
C37 C36 H36 119.8
C35 C36 H36 119.8
C36 C37 C38 120.0(3)
C36 C37 H37 120.0
C38 C37 H37 120.0
C37 C38 C39 120.1(4)
C37 C38 H38 120.0
C39 C38 H38 120.0
C34 C39 C38 120.6(4)
C34 C39 H39 119.7
C38 C39 H39 119.7
C45 C40 C41 122.1(3)
C45 C40 N4 118.6(3)
C41 C40 N4 119.1(3)
C42 C41 C40 117.8(3)
C42 C41 C48 120.6(3)
C40 C41 C48 121.6(3)
C43 C42 C41 122.1(3)
C43 C42 H42 119.0
C41 C42 H42 119.0
C42 C43 C44 118.3(3)
C42 C43 C47 121.0(3)
C44 C43 C47 120.7(3)
C43 C44 C45 122.4(3)
C43 C44 H44 118.8
C45 C44 H44 118.8
C44 C45 C40 117.2(3)
C44 C45 C46 120.8(3)
C40 C45 C46 122.0(3)
C45 C46 H46A 109.5
C45 C46 H46B 109.5
H46A C46 H46B 109.5
C45 C46 H46C 109.5
H46A C46 H46C 109.5
H46B C46 H46C 109.5
C43 C47 H47A 109.5
C43 C47 H47B 109.5
H47A C47 H47B 109.5
C43 C47 H47C 109.5
H47A C47 H47C 109.5
H47B C47 H47C 109.5
C41 C48 H48A 109.5
C41 C48 H48B 109.5
H48A C48 H48B 109.5
C41 C48 H48C 109.5
H48A C48 H48C 109.5
H48B C48 H48C 109.5
C54 C49 C50 116.0(3)
C54 C49 B1 120.6(3)
C50 C49 B1 123.3(3)
C51 C50 C49 122.1(3)
C51 C50 H50 119.0
C49 C50 H50 119.0
C52 C51 C50 120.3(3)
C52 C51 H51 119.8
C50 C51 H51 119.8
C51 C52 C53 119.4(3)
C51 C52 H52 120.3
C53 C52 H52 120.3
C52 C53 C54 120.0(3)
C52 C53 H53 120.0
C54 C53 H53 120.0
C49 C54 C53 122.2(3)
C49 C54 H54 118.9
C53 C54 H54 118.9
C56 C55 C60 116.8(3)
C56 C55 B1 119.0(3)
C60 C55 B1 124.2(3)
C57 C56 C55 122.5(3)
C57 C56 H56 118.7
C55 C56 H56 118.7
C58 C57 C56 119.7(3)
C58 C57 C62 121.7(3)
C56 C57 C62 118.6(3)
C57 C58 C59 118.9(3)
C57 C58 H58 120.5
C59 C58 H58 120.5
C60 C59 C58 120.8(3)
C60 C59 C61 121.5(3)
C58 C59 C61 117.7(3)
C59 C60 C55 121.2(3)
C59 C60 H60 119.4
C55 C60 H60 119.4
F1 C61 F2 105.9(3)
F1 C61 F3 106.5(3)
F2 C61 F3 105.2(3)
F1 C61 C59 113.4(3)
F2 C61 C59 112.6(3)
F3 C61 C59 112.5(3)
F4 C62 F6 105.9(3)
F4 C62 F5 107.0(3)
F6 C62 F5 104.7(3)
F4 C62 C57 113.8(3)
F6 C62 C57 112.1(3)
F5 C62 C57 112.6(3)
C63 O1 C66 101.2(11)
C64 C63 O1 106.1(10)
C64 C63 H63A 110.5
O1 C63 H63A 110.5
C64 C63 H63B 110.5
O1 C63 H63B 110.5
H63A C63 H63B 108.7
C63 C64 C65 110.1(9)
C63 C64 H64A 109.6
C65 C64 H64A 109.6
C63 C64 H64B 109.6
C65 C64 H64B 109.6
H64A C64 H64B 108.2
C66 C65 C64 105.9(9)
C66 C65 H65A 110.6
C64 C65 H65A 110.5
C66 C65 H65B 110.5
C64 C65 H65B 110.6
H65A C65 H65B 108.7
C65 C66 O1 107.5(11)
C65 C66 H66A 110.2
O1 C66 H66A 110.2
C65 C66 H66B 110.2
O1 C66 H66B 110.2
H66A C66 H66B 108.5
C63A O1A C66A 100.8(12)
C64A C63A O1A 106.6(14)
C64A C63A H63C 110.4
O1A C63A H63C 110.4
C64A C63A H63D 110.4
O1A C63A H63D 110.4
H63C C63A H63D 108.6
C63A C64A C65A 110.1(13)
C63A C64A H64C 109.6
C65A C64A H64C 109.7
C63A C64A H64D 109.6
C65A C64A H64D 109.6
H64C C64A H64D 108.2
C66A C65A C64A 104.4(10)
C66A C65A H65C 110.9
C64A C65A H65C 110.9
C66A C65A H65D 110.9
C64A C65A H65D 110.9
H65C C65A H65D 108.9
C65A C66A O1A 105.3(10)
C65A C66A H66C 110.7
O1A C66A H66C 110.7
C65A C66A H66D 110.7
O1A C66A H66D 110.7
H66C C66A H66D 108.8
C1 N1 C3 108.4(2)
C1 N1 B1 127.5(2)
C3 N1 B1 124.0(2)
C1 N2 C2 109.3(2)
C1 N2 C16 126.1(2)
C2 N2 C16 123.6(2)
C25 N3 C27 108.7(2)
C25 N3 B1 125.8(2)
C27 N3 B1 124.9(2)
C25 N4 C26 109.5(2)
C25 N4 C40 126.5(2)
C26 N4 C40 124.0(2)

loop_
_geom_bond_atom_site_label_1
_geom_bond_atom_site_label_2
_geom_bond_distance
B1 N1 1.589(4)
B1 C49 1.604(4)
B1 N3 1.616(4)
B1 C55 1.633(5)
B2 C25 1.586(5)
B2 C1 1.594(4)
B2 Cl1 1.902(4)
B2 H1B 1.10(3)
C1 N1 1.345(4)
C1 N2 1.351(4)
C2 C3 1.357(4)
C2 N2 1.396(3)
C2 C10 1.479(4)
C3 N1 1.406(3)
C3 C4 1.490(4)
C4 C5 1.388(4)
C4 C9 1.390(4)
C5 C6 1.391(5)
C5 H5 0.95
C6 C7 1.373(5)
C6 H6 0.95
C7 C8 1.374(5)
C7 H7 0.95
C8 C9 1.392(4)
C8 H8 0.95
C9 H9 0.95
C10 C11 1.390(4)
C10 C15 1.398(4)
C11 C12 1.387(4)
C11 H11 0.95
C12 C13 1.379(5)
C12 H12 0.95
C13 C14 1.383(5)
C13 H13 0.95
C14 C15 1.380(4)
C14 H14 0.95
C15 H15 0.95
C16 C17 1.397(4)
C16 C21 1.398(4)
C16 N2 1.444(4)
C17 C18 1.381(4)
C17 C24 1.511(4)
C18 C19 1.390(5)
C18 H18 0.95
C19 C20 1.392(4)
C19 C23 1.513(5)
C20 C21 1.390(4)
C20 H20 0.95
C21 C22 1.502(4)
C22 H22A 0.98
C22 H22B 0.98
C22 H22C 0.98
C23 H23A 0.98
C23 H23B 0.98
C23 H23C 0.98
C24 H24A 0.98
C24 H24B 0.98
C24 H24C 0.98
C25 N3 1.349(4)
C25 N4 1.360(3)
C26 C27 1.358(4)
C26 N4 1.394(4)
C26 C34 1.476(4)
C27 N3 1.403(4)
C27 C28 1.480(4)
C28 C29 1.387(4)
C28 C33 1.394(4)
C29 C30 1.383(4)
C29 H29 0.95
C30 C31 1.384(5)
C30 H30 0.95
C31 C32 1.381(5)
C31 H31 0.95
C32 C33 1.386(4)
C32 H32 0.95
C33 H33 0.95
C34 C39 1.388(5)
C34 C35 1.395(5)
C35 C36 1.388(5)
C35 H35 0.95
C36 C37 1.364(6)
C36 H36 0.95
C37 C38 1.382(6)
C37 H37 0.95
C38 C39 1.389(5)
C38 H38 0.95
C39 H39 0.95
C40 C45 1.395(4)
C40 C41 1.396(4)
C40 N4 1.439(3)
C41 C42 1.384(4)
C41 C48 1.505(4)
C42 C43 1.381(4)
C42 H42 0.95
C43 C44 1.385(5)
C43 C47 1.513(4)
C44 C45 1.388(4)
C44 H44 0.95
C45 C46 1.513(4)
C46 H46A 0.98
C46 H46B 0.98
C46 H46C 0.98
C47 H47A 0.98
C47 H47B 0.98
C47 H47C 0.98
C48 H48A 0.98
C48 H48B 0.98
C48 H48C 0.98
C49 C54 1.397(4)
C49 C50 1.403(4)
C50 C51 1.393(4)
C50 H50 0.95
C51 C52 1.378(4)
C51 H51 0.95
C52 C53 1.383(4)
C52 H52 0.95
C53 C54 1.398(4)
C53 H53 0.95
C54 H54 0.95
C55 C56 1.392(4)
C55 C60 1.399(4)
C56 C57 1.392(4)
C56 H56 0.95
C57 C58 1.385(4)
C57 C62 1.481(4)
C58 C59 1.392(4)
C58 H58 0.95
C59 C60 1.388(4)
C59 C61 1.492(4)
C60 H60 0.95
C61 F1 1.329(4)
C61 F2 1.336(4)
C61 F3 1.338(4)
C62 F4 1.328(4)
C62 F6 1.333(4)
C62 F5 1.334(4)
O1 C63 1.519(11)
O1 C66 1.530(12)
C63 C64 1.427(12)
C63 H63A 0.99
C63 H63B 0.99
C64 C65 1.473(15)
C64 H64A 0.99
C64 H64B 0.99
C65 C66 1.430(13)
C65 H65A 0.99
C65 H65B 0.99
C66 H66A 0.99
C66 H66B 0.99
O1A C63A 1.517(13)
O1A C66A 1.537(13)
C63A C64A 1.425(15)
C63A H63C 0.99
C63A H63D 0.99
C64A C65A 1.477(16)
C64A H64C 0.99
C64A H64D 0.99
C65A C66A 1.446(14)
C65A H65C 0.99
C65A H65D 0.99
C66A H66C 0.99
C66A H66D 0.99
